data_7006808
loop_
_publ_author_name
'Zuccaccia, Daniele'
'Bellachioma, Gianfranco'
'Cardaci, Giuseppe'
'Zuccaccia, Cristiano'
'Macchioni, Alceo'

_publ_section_title
;
 Aggregation tendency and reactivity toward AgX of cationic
 half-sandwich ruthenium(II) complexes bearing neutral N,O-ligands.
;
_journal_issue 16
_journal_name_full 'Dalton transactions (Cambridge, England : 2003)'
_journal_page_first 1963
_journal_page_last 1971
_journal_paper_doi 10.1039/b514269e
_journal_year 2006
_chemical_compound_source 'synthesis as described'
_chemical_formula_moiety 'C22 H23 Cl N O Ru, C24 H20 B'
_chemical_formula_sum 'C46 H43 B Cl N O Ru'
_chemical_formula_weight 773.14
_chemical_name_common (Ru(h6-cymene)(2-benzoylpyridine)Cl)BPh4
_chemical_name_systematic
;
?
;
_space_group_IT_number 14
_symmetry_cell_setting monoclinic
_symmetry_Int_Tables_number 14
_symmetry_space_group_name_Hall '-P 2ybc'
_symmetry_space_group_name_H-M 'P 1 21/c 1'
_atom_sites_solution_hydrogens geom
_atom_sites_solution_primary direct
_atom_sites_solution_secondary difmap
_audit_creation_method SHELXL-97
_cell_angle_alpha 90.00
_cell_angle_beta 93.523(5)
_cell_angle_gamma 90.00
_cell_formula_units_Z 4
_cell_length_a 12.498(2)
_cell_length_b 9.869(2)
_cell_length_c 30.431(2)
_cell_measurement_temperature 295(2)
_cell_volume 3746.4(10)
_computing_cell_refinement 'CRYSALIS (CCD 171) software'
_computing_data_collection 'XCALIBUR (Kuma4CCD) diffractometer'
_computing_data_reduction 'CRYSALIS (CCD 171) software'
_computing_publication_material 'WinGX publication routines (Farrugia, 1999)'
_computing_structure_refinement 'SHELXL-97 (Sheldrick, 1997)'
_computing_structure_solution 'Sir97 (Giacovazzo)'
_diffrn_ambient_temperature 295(2)
_diffrn_measured_fraction_theta_full 0.994
_diffrn_measured_fraction_theta_max 0.933
_diffrn_radiation_monochromator graphite
_diffrn_radiation_source 'fine-focus sealed tube'
_diffrn_radiation_type MoK\a
_diffrn_radiation_wavelength 0.71073
_diffrn_reflns_av_R_equivalents 0.0495
_diffrn_reflns_av_sigmaI/netI 0.0714
_diffrn_reflns_limit_h_max 15
_diffrn_reflns_limit_h_min -14
_diffrn_reflns_limit_k_max 12
_diffrn_reflns_limit_k_min -11
_diffrn_reflns_limit_l_max 37
_diffrn_reflns_limit_l_min -36
_diffrn_reflns_number 32151
_diffrn_reflns_theta_full 25.00
_diffrn_reflns_theta_max 26.49
_diffrn_reflns_theta_min 2.91
_exptl_absorpt_coefficient_mu 0.527
_exptl_absorpt_correction_T_max 0.9201
_exptl_absorpt_correction_T_min 0.8834
_exptl_absorpt_correction_type multi-scan
_exptl_absorpt_process_details r.h.blessing,actacryst.(1995),a51,33-38
_exptl_crystal_colour red
_exptl_crystal_density_diffrn 1.371
_exptl_crystal_density_method 'not measured'
_exptl_crystal_description prism
_exptl_crystal_F_000 1600
_exptl_crystal_size_max 0.25
_exptl_crystal_size_mid 0.2
_exptl_crystal_size_min 0.15
_refine_diff_density_max 0.616
_refine_diff_density_min -0.467
_refine_diff_density_rms 0.058
_refine_ls_extinction_method none
_refine_ls_goodness_of_fit_ref 1.004
_refine_ls_hydrogen_treatment constr
_refine_ls_matrix_type full
_refine_ls_number_parameters 470
_refine_ls_number_reflns 7234
_refine_ls_number_restraints 0
_refine_ls_restrained_S_all 1.004
_refine_ls_R_factor_all 0.0867
_refine_ls_R_factor_gt 0.0467
_refine_ls_shift/su_max 0.019
_refine_ls_shift/su_mean 0.001
_refine_ls_structure_factor_coef Fsqd
_refine_ls_weighting_details 'calc w=1/[\s^2^(Fo^2^)+(0.0414P)^2^+0.0000P] where P=(Fo^2^+2Fc^2^)/3'
_refine_ls_weighting_scheme calc
_refine_ls_wR_factor_gt 0.0810
_refine_ls_wR_factor_ref 0.0892
_reflns_number_gt 4910
_reflns_number_total 7234
_reflns_threshold_expression >2sigma(I)
_cod_data_source_file b514269e.txt
_cod_data_source_block 1BPh4
_cod_original_cell_volume 3746.5(10)
_cod_original_sg_symbol_H-M 'P 21/c'
_cod_database_code 7006808

loop_
_symmetry_equiv_pos_as_xyz
'x, y, z'
'-x, y+1/2, -z+1/2'
'-x, -y, -z'
'x, -y-1/2, z-1/2'

loop_
_atom_site_label
_atom_site_type_symbol
_atom_site_fract_x
_atom_site_fract_y
_atom_site_fract_z
_atom_site_U_iso_or_equiv
_atom_site_adp_type
_atom_site_occupancy
_atom_site_symmetry_multiplicity
_atom_site_calc_flag
_atom_site_refinement_flags
_atom_site_disorder_assembly
_atom_site_disorder_group
C1 C 0.8319(3) 0.6299(4) 0.05642(12) 0.0470(9) Uani 1 1 d . . .
H1 H 0.7900 0.5709 0.0389 0.054(5) Uiso 1 1 calc R . .
C2 C 0.9258(3) 0.6782(4) 0.04051(13) 0.0523(10) Uani 1 1 d . . .
H2 H 0.9445 0.6555 0.0123 0.054(5) Uiso 1 1 calc R . .
C3 C 0.9906(3) 0.7595(4) 0.06661(13) 0.0516(10) Uani 1 1 d . . .
H3 H 1.0551 0.7910 0.0569 0.054(5) Uiso 1 1 calc R . .
C4 C 0.9589(3) 0.7943(3) 0.10774(13) 0.0463(9) Uani 1 1 d . . .
H4 H 1.0028 0.8479 0.1264 0.054(5) Uiso 1 1 calc R . .
C5 C 0.8608(2) 0.7488(3) 0.12114(11) 0.0349(8) Uani 1 1 d . . .
C6 C 0.8175(2) 0.7749(3) 0.16398(11) 0.0347(8) Uani 1 1 d . . .
C7 C 0.8644(2) 0.8727(3) 0.19650(12) 0.0380(8) Uani 1 1 d . . .
C8 C 0.9055(3) 0.9963(4) 0.18355(13) 0.0538(10) Uani 1 1 d . . .
H8 H 0.9036 1.0201 0.1539 0.060(5) Uiso 1 1 calc R . .
C9 C 0.9489(3) 1.0826(4) 0.21518(17) 0.0727(13) Uani 1 1 d . . .
H9 H 0.9756 1.1662 0.2069 0.060(5) Uiso 1 1 calc R . .
C10 C 0.9534(3) 1.0472(5) 0.25868(17) 0.0712(13) Uani 1 1 d . . .
H10 H 0.9860 1.1051 0.2796 0.060(5) Uiso 1 1 calc R . .
C11 C 0.9103(3) 0.9265(5) 0.27175(13) 0.0623(11) Uani 1 1 d . . .
H11 H 0.9127 0.9035 0.3014 0.060(5) Uiso 1 1 calc R . .
C12 C 0.8634(3) 0.8402(4) 0.24070(12) 0.0493(10) Uani 1 1 d . . .
H12 H 0.8313 0.7603 0.2494 0.060(5) Uiso 1 1 calc R . .
C13 C 0.5560(2) 0.6034(3) 0.06872(11) 0.0384(8) Uani 1 1 d . . .
C14 C 0.5260(2) 0.6879(3) 0.10310(11) 0.0393(8) Uani 1 1 d . . .
H14 H 0.5155 0.7801 0.0981 0.041(5) Uiso 1 1 calc R . .
C15 C 0.5118(2) 0.6332(4) 0.14497(12) 0.0426(9) Uani 1 1 d . . .
H15 H 0.4938 0.6911 0.1674 0.041(5) Uiso 1 1 calc R . .
C16 C 0.5237(2) 0.4936(4) 0.15428(11) 0.0389(8) Uani 1 1 d . . .
C17 C 0.5546(2) 0.4119(3) 0.11961(12) 0.0430(9) Uani 1 1 d . . .
H17 H 0.5641 0.3195 0.1246 0.041(5) Uiso 1 1 calc R . .
C18 C 0.5717(2) 0.4635(3) 0.07809(11) 0.0375(8) Uani 1 1 d . . .
H18 H 0.5936 0.4057 0.0562 0.041(5) Uiso 1 1 calc R . .
C19 C 0.5739(3) 0.6632(4) 0.02441(11) 0.0602(11) Uani 1 1 d . . .
H19A H 0.5061 0.6853 0.0097 0.175(9) Uiso 1 1 calc R . .
H19B H 0.6106 0.5986 0.0072 0.175(9) Uiso 1 1 calc R . .
H19C H 0.6165 0.7438 0.0281 0.175(9) Uiso 1 1 calc R . .
C20 C 0.5077(3) 0.4323(5) 0.19921(13) 0.0676(12) Uani 1 1 d . . .
H20 H 0.5606 0.3601 0.2049 0.043(10) Uiso 1 1 calc R . .
C21 C 0.3951(4) 0.3706(6) 0.19808(17) 0.121(2) Uani 1 1 d . . .
H21A H 0.3879 0.3041 0.1751 0.175(9) Uiso 1 1 calc R . .
H21B H 0.3428 0.4407 0.1926 0.175(9) Uiso 1 1 calc R . .
H21C H 0.3842 0.3284 0.2259 0.175(9) Uiso 1 1 calc R . .
C22 C 0.5179(5) 0.5282(7) 0.23414(17) 0.151(3) Uani 1 1 d . . .
H22A H 0.5086 0.4833 0.2616 0.175(9) Uiso 1 1 calc R . .
H22B H 0.4643 0.5972 0.2296 0.175(9) Uiso 1 1 calc R . .
H22C H 0.5878 0.5689 0.2348 0.175(9) Uiso 1 1 calc R . .
Cl1 Cl 0.80241(7) 0.41796(10) 0.15216(3) 0.0610(3) Uani 1 1 d . . .
N1 N 0.7985(2) 0.6637(3) 0.09572(8) 0.0350(6) Uani 1 1 d . . .
O1 O 0.73762(17) 0.7080(2) 0.17364(7) 0.0413(6) Uani 1 1 d . . .
Ru1 Ru 0.66922(2) 0.57533(3) 0.126274(8) 0.03142(9) Uani 1 1 d . . .
C23 C 0.2440(2) 0.9416(3) 0.04844(10) 0.0281(7) Uani 1 1 d . . .
C24 C 0.2830(2) 0.8107(3) 0.03979(10) 0.0338(8) Uani 1 1 d . . .
H24 H 0.3357 0.7737 0.0591 0.040(4) Uiso 1 1 calc R . .
C25 C 0.2460(3) 0.7352(4) 0.00370(11) 0.0426(9) Uani 1 1 d . . .
H25 H 0.2725 0.6482 -0.0001 0.040(4) Uiso 1 1 calc R . .
C26 C 0.1702(3) 0.7871(4) -0.02684(11) 0.0463(9) Uani 1 1 d . . .
H26 H 0.1449 0.7362 -0.0510 0.040(4) Uiso 1 1 calc R . .
C27 C 0.1338(3) 0.9150(4) -0.02027(11) 0.0474(9) Uani 1 1 d . . .
H27 H 0.0841 0.9531 -0.0407 0.040(4) Uiso 1 1 calc R . .
C28 C 0.1696(2) 0.9896(3) 0.01639(10) 0.0368(8) Uani 1 1 d . . .
H28 H 0.1423 1.0764 0.0197 0.040(4) Uiso 1 1 calc R . .
C29 C 0.2372(2) 1.1790(3) 0.09126(10) 0.0330(8) Uani 1 1 d . . .
C30 C 0.2978(3) 1.2916(3) 0.08150(11) 0.0444(9) Uani 1 1 d . . .
H30 H 0.3692 1.2790 0.0756 0.059(5) Uiso 1 1 calc R . .
C31 C 0.2564(3) 1.4222(4) 0.08019(14) 0.0643(11) Uani 1 1 d . . .
H31 H 0.3006 1.4943 0.0735 0.059(5) Uiso 1 1 calc R . .
C32 C 0.1534(4) 1.4465(4) 0.08843(14) 0.0690(13) Uani 1 1 d . . .
H32 H 0.1269 1.5345 0.0878 0.059(5) Uiso 1 1 calc R . .
C33 C 0.0882(3) 1.3396(4) 0.09772(13) 0.0598(11) Uani 1 1 d . . .
H33 H 0.0167 1.3546 0.1031 0.059(5) Uiso 1 1 calc R . .
C34 C 0.1299(3) 1.2079(4) 0.09903(12) 0.0483(9) Uani 1 1 d . . .
H34 H 0.0847 1.1366 0.1053 0.059(5) Uiso 1 1 calc R . .
C35 C 0.2454(2) 0.9478(3) 0.13811(10) 0.0313(8) Uani 1 1 d . . .
C36 C 0.2331(3) 1.0199(4) 0.17723(11) 0.0480(9) Uani 1 1 d . . .
H36 H 0.2376 1.1139 0.1765 0.058(5) Uiso 1 1 calc R . .
C37 C 0.2147(3) 0.9581(4) 0.21670(12) 0.0582(11) Uani 1 1 d . . .
H37 H 0.2077 1.0106 0.2417 0.058(5) Uiso 1 1 calc R . .
C38 C 0.2068(3) 0.8224(5) 0.21926(14) 0.0734(13) Uani 1 1 d . . .
H38 H 0.1947 0.7808 0.2459 0.058(5) Uiso 1 1 calc R . .
C39 C 0.2169(3) 0.7461(4) 0.18194(14) 0.0693(12) Uani 1 1 d . . .
H39 H 0.2112 0.6523 0.1833 0.058(5) Uiso 1 1 calc R . .
C40 C 0.2356(3) 0.8084(4) 0.14256(11) 0.0462(9) Uani 1 1 d . . .
H40 H 0.2419 0.7544 0.1178 0.058(5) Uiso 1 1 calc R . .
C41 C 0.4166(2) 1.0286(3) 0.09785(10) 0.0265(7) Uani 1 1 d . . .
C42 C 0.4770(2) 1.0232(3) 0.13800(10) 0.0357(8) Uani 1 1 d . . .
H42 H 0.4411 1.0131 0.1637 0.044(4) Uiso 1 1 calc R . .
C43 C 0.5885(3) 1.0322(3) 0.14150(12) 0.0451(9) Uani 1 1 d . . .
H43 H 0.6251 1.0291 0.1690 0.044(4) Uiso 1 1 calc R . .
C44 C 0.6441(3) 1.0455(3) 0.10437(12) 0.0454(9) Uani 1 1 d . . .
H44 H 0.7185 1.0510 0.1065 0.044(4) Uiso 1 1 calc R . .
C45 C 0.5886(3) 1.0506(3) 0.06389(11) 0.0431(9) Uani 1 1 d . . .
H45 H 0.6255 1.0595 0.0384 0.044(4) Uiso 1 1 calc R . .
C46 C 0.4780(2) 1.0426(3) 0.06104(10) 0.0349(8) Uani 1 1 d . . .
H46 H 0.4424 1.0467 0.0333 0.044(4) Uiso 1 1 calc R . .
B1 B 0.2839(3) 1.0236(4) 0.09345(12) 0.0283(8) Uani 1 1 d . . .

loop_
_atom_site_aniso_label
_atom_site_aniso_U_11
_atom_site_aniso_U_22
_atom_site_aniso_U_33
_atom_site_aniso_U_23
_atom_site_aniso_U_13
_atom_site_aniso_U_12
C1 0.044(2) 0.055(2) 0.042(2) -0.0039(18) 0.0059(19) -0.0014(19)
C2 0.047(2) 0.064(3) 0.048(2) 0.007(2) 0.017(2) 0.004(2)
C3 0.038(2) 0.053(2) 0.066(3) 0.017(2) 0.017(2) 0.0006(19)
C4 0.038(2) 0.039(2) 0.062(3) 0.0059(19) 0.0020(19) -0.0041(17)
C5 0.0279(19) 0.0313(19) 0.045(2) 0.0069(16) 0.0000(17) -0.0004(16)
C6 0.0271(18) 0.0324(19) 0.044(2) 0.0043(16) -0.0044(16) 0.0018(16)
C7 0.0272(19) 0.035(2) 0.051(2) -0.0078(17) -0.0052(17) -0.0013(16)
C8 0.048(2) 0.048(2) 0.064(3) -0.005(2) -0.006(2) -0.012(2)
C9 0.064(3) 0.052(3) 0.101(4) -0.022(3) -0.001(3) -0.021(2)
C10 0.059(3) 0.072(3) 0.081(3) -0.041(3) -0.010(2) -0.009(2)
C11 0.062(3) 0.070(3) 0.053(2) -0.017(2) -0.006(2) 0.014(3)
C12 0.047(2) 0.042(2) 0.058(3) -0.010(2) -0.002(2) 0.0031(18)
C13 0.0295(18) 0.045(2) 0.040(2) 0.0003(17) -0.0048(16) -0.0064(16)
C14 0.033(2) 0.033(2) 0.051(2) 0.0013(17) -0.0071(17) 0.0057(16)
C15 0.031(2) 0.048(2) 0.049(2) -0.0101(19) 0.0062(17) 0.0046(17)
C16 0.031(2) 0.046(2) 0.040(2) 0.0051(18) 0.0065(16) -0.0039(17)
C17 0.0330(19) 0.032(2) 0.064(2) 0.0012(19) 0.0006(18) -0.0106(17)
C18 0.0347(19) 0.038(2) 0.040(2) -0.0115(16) 0.0021(16) -0.0055(15)
C19 0.062(3) 0.074(3) 0.044(2) 0.012(2) -0.006(2) -0.003(2)
C20 0.052(3) 0.099(4) 0.053(3) 0.008(3) 0.012(2) -0.005(3)
C21 0.092(4) 0.180(6) 0.092(4) 0.058(4) 0.023(3) -0.049(4)
C22 0.172(6) 0.222(8) 0.059(4) 0.018(5) 0.006(4) -0.061(6)
Cl1 0.0461(5) 0.0599(6) 0.0759(7) 0.0171(6) -0.0051(5) 0.0111(5)
N1 0.0333(16) 0.0365(17) 0.0355(16) 0.0001(13) 0.0044(13) -0.0019(13)
O1 0.0367(13) 0.0469(15) 0.0406(14) -0.0083(11) 0.0048(11) -0.0089(12)
Ru1 0.02901(15) 0.03113(15) 0.03418(15) -0.00279(14) 0.00236(11) -0.00279(14)
C23 0.0222(16) 0.0264(18) 0.0365(17) 0.0045(15) 0.0071(14) -0.0026(14)
C24 0.0267(18) 0.036(2) 0.0382(19) 0.0005(16) 0.0017(15) 0.0003(15)
C25 0.046(2) 0.036(2) 0.048(2) -0.0116(17) 0.0108(18) -0.0042(17)
C26 0.046(2) 0.057(3) 0.036(2) -0.0106(19) 0.0040(18) -0.011(2)
C27 0.040(2) 0.063(3) 0.038(2) 0.001(2) -0.0079(17) -0.001(2)
C28 0.037(2) 0.034(2) 0.040(2) 0.0071(16) 0.0013(17) 0.0040(16)
C29 0.0311(19) 0.033(2) 0.0343(18) -0.0016(15) -0.0009(15) 0.0026(15)
C30 0.042(2) 0.031(2) 0.060(2) 0.0080(17) -0.0002(18) -0.0001(17)
C31 0.069(3) 0.031(2) 0.091(3) 0.008(2) -0.010(2) -0.002(2)
C32 0.082(3) 0.032(3) 0.089(3) -0.008(2) -0.026(3) 0.023(2)
C33 0.043(2) 0.064(3) 0.070(3) -0.019(2) -0.009(2) 0.026(2)
C34 0.037(2) 0.043(2) 0.064(3) -0.0039(19) 0.0012(19) 0.0042(18)
C35 0.0257(17) 0.029(2) 0.0392(19) 0.0038(15) 0.0015(15) -0.0008(14)
C36 0.060(2) 0.040(2) 0.047(2) -0.0003(18) 0.0188(19) -0.0035(19)
C37 0.078(3) 0.055(3) 0.044(2) -0.0045(19) 0.021(2) -0.003(2)
C38 0.100(4) 0.075(3) 0.047(3) 0.018(2) 0.024(2) -0.012(3)
C39 0.104(4) 0.041(2) 0.064(3) 0.015(2) 0.018(3) -0.015(2)
C40 0.056(2) 0.040(2) 0.044(2) 0.0020(17) 0.0097(19) -0.0054(18)
C41 0.0287(17) 0.0188(16) 0.0316(18) 0.0014(13) 0.0001(15) 0.0009(13)
C42 0.037(2) 0.039(2) 0.0316(19) -0.0003(15) 0.0032(16) 0.0019(16)
C43 0.037(2) 0.056(2) 0.041(2) -0.0020(17) -0.0103(18) -0.0002(17)
C44 0.0234(18) 0.057(3) 0.056(2) -0.0020(19) -0.0003(17) -0.0042(17)
C45 0.033(2) 0.054(2) 0.043(2) 0.0045(18) 0.0085(17) -0.0080(17)
C46 0.0338(19) 0.040(2) 0.0311(18) 0.0054(15) -0.0003(15) -0.0034(15)
B1 0.023(2) 0.0262(19) 0.035(2) -0.0002(16) 0.0029(17) 0.0001(16)

loop_
_atom_type_symbol
_atom_type_description
_atom_type_scat_dispersion_real
_atom_type_scat_dispersion_imag
_atom_type_scat_source
C C 0.0033 0.0016 'International Tables Vol C Tables 4.2.6.8 and 6.1.1.4'
H H 0.0000 0.0000 'International Tables Vol C Tables 4.2.6.8 and 6.1.1.4'
B B 0.0013 0.0007 'International Tables Vol C Tables 4.2.6.8 and 6.1.1.4'
Cl Cl 0.1484 0.1585 'International Tables Vol C Tables 4.2.6.8 and 6.1.1.4'
N N 0.0061 0.0033 'International Tables Vol C Tables 4.2.6.8 and 6.1.1.4'
O O 0.0106 0.0060 'International Tables Vol C Tables 4.2.6.8 and 6.1.1.4'
Ru Ru -1.2594 0.8363 'International Tables Vol C Tables 4.2.6.8 and 6.1.1.4'

loop_
_geom_angle_atom_site_label_1
_geom_angle_atom_site_label_2
_geom_angle_atom_site_label_3
_geom_angle
_geom_angle_site_symmetry_1
_geom_angle_site_symmetry_3
_geom_angle_publ_flag
N1 C1 C2 123.2(3) . . ?
C3 C2 C1 119.1(3) . . ?
C2 C3 C4 118.9(3) . . ?
C3 C4 C5 119.6(3) . . ?
N1 C5 C4 121.3(3) . . ?
N1 C5 C6 112.7(3) . . ?
C4 C5 C6 125.8(3) . . ?
O1 C6 C5 117.5(3) . . ?
O1 C6 C7 118.6(3) . . ?
C5 C6 C7 123.9(3) . . ?
C12 C7 C8 120.3(3) . . ?
C12 C7 C6 118.2(3) . . ?
C8 C7 C6 121.5(3) . . ?
C9 C8 C7 118.9(4) . . ?
C10 C9 C8 120.8(4) . . ?
C9 C10 C11 120.5(4) . . ?
C12 C11 C10 119.7(4) . . ?
C11 C12 C7 119.7(4) . . ?
C14 C13 C18 117.8(3) . . ?
C14 C13 C19 119.7(3) . . ?
C18 C13 C19 122.4(3) . . ?
C14 C13 Ru1 70.78(18) . . ?
C18 C13 Ru1 69.17(18) . . ?
C19 C13 Ru1 129.8(2) . . ?
C15 C14 C13 120.0(3) . . ?
C15 C14 Ru1 70.04(18) . . ?
C13 C14 Ru1 71.80(18) . . ?
C14 C15 C16 122.7(3) . . ?
C14 C15 Ru1 72.24(18) . . ?
C16 C15 Ru1 73.05(18) . . ?
C17 C16 C15 116.2(3) . . ?
C17 C16 C20 120.4(3) . . ?
C15 C16 C20 123.4(3) . . ?
C17 C16 Ru1 69.38(18) . . ?
C15 C16 Ru1 69.25(18) . . ?
C20 C16 Ru1 130.5(2) . . ?
C18 C17 C16 122.6(3) . . ?
C18 C17 Ru1 70.97(18) . . ?
C16 C17 Ru1 73.21(19) . . ?
C17 C18 C13 120.7(3) . . ?
C17 C18 Ru1 71.40(19) . . ?
C13 C18 Ru1 72.75(18) . . ?
C22 C20 C16 113.3(4) . . ?
C22 C20 C21 108.8(4) . . ?
C16 C20 C21 108.0(3) . . ?
C1 N1 C5 117.8(3) . . ?
C1 N1 Ru1 125.8(2) . . ?
C5 N1 Ru1 115.8(2) . . ?
C6 O1 Ru1 118.0(2) . . ?
O1 Ru1 N1 75.66(9) . . ?
O1 Ru1 C18 168.83(10) . . ?
N1 Ru1 C18 109.26(11) . . ?
O1 Ru1 C15 89.63(11) . . ?
N1 Ru1 C15 138.13(12) . . ?
C18 Ru1 C15 80.08(13) . . ?
O1 Ru1 C17 140.69(11) . . ?
N1 Ru1 C17 142.38(12) . . ?
C18 Ru1 C17 37.63(12) . . ?
C15 Ru1 C17 67.16(13) . . ?
O1 Ru1 C14 101.31(11) . . ?
N1 Ru1 C14 106.42(11) . . ?
C18 Ru1 C14 67.84(12) . . ?
C15 Ru1 C14 37.72(12) . . ?
C17 Ru1 C14 79.86(13) . . ?
O1 Ru1 C13 133.29(11) . . ?
N1 Ru1 C13 94.00(11) . . ?
C18 Ru1 C13 38.08(11) . . ?
C15 Ru1 C13 67.94(13) . . ?
C17 Ru1 C13 68.20(12) . . ?
C14 Ru1 C13 37.42(11) . . ?
O1 Ru1 C16 105.92(11) . . ?
N1 Ru1 C16 174.76(11) . . ?
C18 Ru1 C16 68.30(12) . . ?
C15 Ru1 C16 37.70(12) . . ?
C17 Ru1 C16 37.41(12) . . ?
C14 Ru1 C16 68.43(12) . . ?
C13 Ru1 C16 81.28(12) . . ?
O1 Ru1 Cl1 86.11(7) . . ?
N1 Ru1 Cl1 82.88(7) . . ?
C18 Ru1 Cl1 104.28(9) . . ?
C15 Ru1 Cl1 135.81(10) . . ?
C17 Ru1 Cl1 89.43(10) . . ?
C14 Ru1 Cl1 169.21(9) . . ?
C13 Ru1 Cl1 138.55(9) . . ?
C16 Ru1 Cl1 102.15(9) . . ?
C28 C23 C24 113.9(3) . . ?
C28 C23 B1 125.0(3) . . ?
C24 C23 B1 121.1(3) . . ?
C25 C24 C23 122.6(3) . . ?
C24 C25 C26 121.1(3) . . ?
C27 C26 C25 117.8(3) . . ?
C26 C27 C28 121.0(3) . . ?
C27 C28 C23 123.6(3) . . ?
C30 C29 C34 114.4(3) . . ?
C30 C29 B1 124.0(3) . . ?
C34 C29 B1 121.6(3) . . ?
C29 C30 C31 122.8(3) . . ?
C32 C31 C30 121.2(4) . . ?
C31 C32 C33 119.2(4) . . ?
C32 C33 C34 119.6(3) . . ?
C33 C34 C29 122.8(3) . . ?
C40 C35 C36 113.9(3) . . ?
C40 C35 B1 124.2(3) . . ?
C36 C35 B1 121.4(3) . . ?
C37 C36 C35 123.2(3) . . ?
C38 C37 C36 120.5(4) . . ?
C37 C38 C39 119.1(4) . . ?
C38 C39 C40 120.2(4) . . ?
C39 C40 C35 123.2(3) . . ?
C42 C41 C46 114.2(3) . . ?
C42 C41 B1 123.6(3) . . ?
C46 C41 B1 122.2(3) . . ?
C43 C42 C41 123.3(3) . . ?
C44 C43 C42 119.9(3) . . ?
C43 C44 C45 119.2(3) . . ?
C44 C45 C46 120.1(3) . . ?
C45 C46 C41 123.3(3) . . ?
C29 B1 C23 109.7(3) . . ?
C29 B1 C35 109.7(2) . . ?
C23 B1 C35 112.0(2) . . ?
C29 B1 C41 109.1(2) . . ?
C23 B1 C41 109.5(2) . . ?
C35 B1 C41 106.8(2) . . ?

loop_
_geom_bond_atom_site_label_1
_geom_bond_atom_site_label_2
_geom_bond_distance
_geom_bond_site_symmetry_2
_geom_bond_publ_flag
C1 N1 1.333(4) . ?
C1 C2 1.382(4) . ?
C2 C3 1.360(5) . ?
C3 C4 1.379(5) . ?
C4 C5 1.389(4) . ?
C5 N1 1.356(4) . ?
C5 C6 1.465(4) . ?
C6 O1 1.247(3) . ?
C6 C7 1.477(4) . ?
C7 C12 1.384(5) . ?
C7 C8 1.390(5) . ?
C8 C9 1.372(5) . ?
C9 C10 1.367(6) . ?
C10 C11 1.377(5) . ?
C11 C12 1.376(5) . ?
C13 C14 1.407(4) . ?
C13 C18 1.421(4) . ?
C13 C19 1.501(4) . ?
C13 Ru1 2.200(3) . ?
C14 C15 1.405(4) . ?
C14 Ru1 2.187(3) . ?
C15 C16 1.412(5) . ?
C15 Ru1 2.158(3) . ?
C16 C17 1.401(4) . ?
C16 C20 1.520(5) . ?
C16 Ru1 2.208(3) . ?
C17 C18 1.391(4) . ?
C17 Ru1 2.159(3) . ?
C18 Ru1 2.153(3) . ?
C20 C22 1.423(7) . ?
C20 C21 1.531(6) . ?
Cl1 Ru1 2.3755(10) . ?
N1 Ru1 2.102(2) . ?
O1 Ru1 2.091(2) . ?
C23 C28 1.389(4) . ?
C23 C24 1.412(4) . ?
C23 B1 1.642(4) . ?
C24 C25 1.383(4) . ?
C25 C26 1.384(5) . ?
C26 C27 1.361(5) . ?
C27 C28 1.387(4) . ?
C29 C30 1.387(4) . ?
C29 C34 1.404(4) . ?
C29 B1 1.641(5) . ?
C30 C31 1.389(5) . ?
C31 C32 1.348(5) . ?
C32 C33 1.373(5) . ?
C33 C34 1.400(5) . ?
C35 C40 1.388(4) . ?
C35 C36 1.403(4) . ?
C35 B1 1.649(4) . ?
C36 C37 1.379(5) . ?
C37 C38 1.346(5) . ?
C38 C39 1.375(5) . ?
C39 C40 1.379(5) . ?
C41 C42 1.397(4) . ?
C41 C46 1.403(4) . ?
C41 B1 1.657(4) . ?
C42 C43 1.394(4) . ?
C43 C44 1.369(4) . ?
C44 C45 1.377(4) . ?
C45 C46 1.382(4) . ?
